data_7053568
loop_
_publ_author_name
'Maxim, Catalin'
'Matni, Adil'
'Geoffroy, Michel'
'Andruh, Marius'
'Hearns, Nigel G. R.'
'Cl\'erac, Rodolphe'
'Avarvari, Narcis'

_publ_section_title
;
 C3 symmetric tris(phosphonate)-1,3,5-triazine ligand: homopolymetallic
 complexes and its radical anion
;
_journal_issue 10
_journal_name_full 'New Journal of Chemistry'
_journal_page_first 2319
_journal_paper_doi 10.1039/c0nj00204f
_journal_volume 34
_journal_year 2010
_chemical_formula_sum 'C48 H42 Co3 F36 N6 O30 P6'
_chemical_formula_weight 2229.49
_chemical_name_systematic
;
?
;
_space_group_IT_number 2
_symmetry_cell_setting triclinic
_symmetry_space_group_name_Hall '-P 1'
_symmetry_space_group_name_H-M 'P -1'
_atom_sites_solution_hydrogens geom
_atom_sites_solution_primary direct
_atom_sites_solution_secondary difmap
_audit_creation_method SHELXL-97
_cell_angle_alpha 112.260(13)
_cell_angle_beta 98.811(13)
_cell_angle_gamma 106.294(13)
_cell_formula_units_Z 1
_cell_length_a 10.7033(11)
_cell_length_b 14.7008(17)
_cell_length_c 15.6481(17)
_cell_measurement_reflns_used 8000
_cell_measurement_temperature 293(2)
_cell_measurement_theta_max 26
_cell_measurement_theta_min 1.65
_cell_volume 2091.8(5)
_computing_cell_refinement 'SELECT, CELL [STOE-IPDS]'
_computing_data_collection 'EXPOSE [STOE-IPDS]'
_computing_data_reduction 'INTEGRATE [STOE-IPDS]'
_computing_structure_refinement 'SHELXL-97 (Sheldrick, 1997)'
_computing_structure_solution 'SHELXS-97 (Sheldrick, 1997)'
_diffrn_ambient_temperature 293(2)
_diffrn_measured_fraction_theta_full 0.921
_diffrn_measured_fraction_theta_max 0.921
_diffrn_measurement_device_type STOE-IPDS
_diffrn_measurement_method 'Rotation, Phi. incr. = 1.5'
_diffrn_radiation_monochromator graphite
_diffrn_radiation_source 'fine-focus sealed tube'
_diffrn_radiation_type MoK\a
_diffrn_radiation_wavelength 0.71073
_diffrn_reflns_av_R_equivalents 0.0603
_diffrn_reflns_av_sigmaI/netI 0.0677
_diffrn_reflns_limit_h_max 12
_diffrn_reflns_limit_h_min -12
_diffrn_reflns_limit_k_max 18
_diffrn_reflns_limit_k_min -17
_diffrn_reflns_limit_l_max 19
_diffrn_reflns_limit_l_min -19
_diffrn_reflns_number 20330
_diffrn_reflns_theta_full 25.98
_diffrn_reflns_theta_max 25.98
_diffrn_reflns_theta_min 1.63
_exptl_absorpt_coefficient_mu 0.861
_exptl_absorpt_correction_T_max 0.7582
_exptl_absorpt_correction_T_min 0.6744
_exptl_absorpt_correction_type multi-scan
_exptl_absorpt_process_details wingx
_exptl_crystal_colour red-pink
_exptl_crystal_density_diffrn 1.770
_exptl_crystal_density_meas ?
_exptl_crystal_density_method 'not measured'
_exptl_crystal_description prism
_exptl_crystal_F_000 1107
_exptl_crystal_size_max 0.5
_exptl_crystal_size_mid 0.5
_exptl_crystal_size_min 0.2
_refine_diff_density_max 0.489
_refine_diff_density_min -0.411
_refine_diff_density_rms 0.066
_refine_ls_extinction_method none
_refine_ls_goodness_of_fit_ref 0.839
_refine_ls_hydrogen_treatment constr
_refine_ls_matrix_type full
_refine_ls_number_parameters 682
_refine_ls_number_reflns 7550
_refine_ls_number_restraints 0
_refine_ls_restrained_S_all 0.839
_refine_ls_R_factor_all 0.0776
_refine_ls_R_factor_gt 0.0430
_refine_ls_shift/su_max 0.001
_refine_ls_shift/su_mean 0.000
_refine_ls_structure_factor_coef Fsqd
_refine_ls_weighting_details 'calc w=1/[\s^2^(Fo^2^)+(0.0740P)^2^+0.0000P] where P=(Fo^2^+2Fc^2^)/3'
_refine_ls_weighting_scheme calc
_refine_ls_wR_factor_gt 0.1037
_refine_ls_wR_factor_ref 0.1176
_reflns_number_gt 4532
_reflns_number_total 7550
_reflns_threshold_expression >2sigma(I)
_cod_data_source_file c0nj00204f.txt
_cod_data_source_block 2
_cod_depositor_comments
;
The following automatic conversions were performed:

'_exptl_crystal_density_meas' value 'not measured' was changed to '?'
- the value is perceived as not measured.

Automatic conversion script
Id: cif_fix_values 3008 2015-01-20 13:52:24Z robertas 
;
_cod_original_cell_volume 2091.8(4)
_cod_original_sg_symbol_H-M P-1
_cod_database_code 7053568

loop_
_symmetry_equiv_pos_as_xyz
'x, y, z'
'-x, -y, -z'

loop_
_atom_site_label
_atom_site_type_symbol
_atom_site_fract_x
_atom_site_fract_y
_atom_site_fract_z
_atom_site_U_iso_or_equiv
_atom_site_adp_type
_atom_site_occupancy
_atom_site_symmetry_multiplicity
_atom_site_calc_flag
_atom_site_refinement_flags
C1 C 0.7340(4) 0.9948(3) 0.6613(2) 0.0448(8) Uani 1 1 d .
C1A C 0.6884(5) 0.5905(3) 0.2724(3) 0.0601(10) Uani 1 1 d .
C1B C 0.8857(4) 1.1592(3) 1.0992(3) 0.0543(9) Uani 1 1 d .
C2 C 0.6693(4) 0.9643(3) 0.7816(2) 0.0454(8) Uani 1 1 d .
C2A C 0.7115(5) 0.5462(3) 0.3335(3) 0.0733(13) Uani 1 1 d .
H2A H 0.7354 0.4870 0.3110 0.088 Uiso 1 1 calc R
C2B C 0.8200(5) 1.2013(4) 1.1772(3) 0.0698(11) Uani 1 1 d .
C3 C 0.9707(5) 1.1670(3) 0.6184(3) 0.0798(13) Uani 1 1 d .
H3A H 0.9782 1.2141 0.5890 0.120 Uiso 1 1 calc R
H3B H 1.0574 1.1615 0.6357 0.120 Uiso 1 1 calc R
H3C H 0.9426 1.1939 0.6753 0.120 Uiso 1 1 calc R
C3A C 0.7013(5) 0.5849(3) 0.4267(3) 0.0638(11) Uani 1 1 d .
C3B C 0.9888(4) 1.1882(3) 0.9789(3) 0.0565(9) Uani 1 1 d .
C4 C 0.5728(5) 0.8855(4) 0.9914(3) 0.0794(13) Uani 1 1 d .
H4A H 0.5229 0.9187 1.0306 0.119 Uiso 1 1 calc R
H4B H 0.6598 0.8994 1.0318 0.119 Uiso 1 1 calc R
H4C H 0.5228 0.8105 0.9577 0.119 Uiso 1 1 calc R
C4A C 0.7446(9) 0.5355(6) 0.4900(4) 0.0969(19) Uani 1 1 d .
C4B C 1.0282(7) 1.2597(4) 0.9302(4) 0.0801(14) Uani 1 1 d .
C5A C 0.6976(9) 0.5369(5) 0.1709(4) 0.0966(19) Uani 1 1 d .
C5B C 0.9217(4) 1.2151(3) 1.0474(3) 0.0634(11) Uani 1 1 d .
H5B H 0.8992 1.2746 1.0595 0.076 Uiso 1 1 calc R
C6 C 0.3843(4) 0.9172(3) 0.2586(2) 0.0450(8) Uani 1 1 d .
C6A C 0.2881(5) 0.5987(3) 0.3284(3) 0.0609(11) Uani 1 1 d .
C7 C 0.3555(8) 0.6288(4) 0.0936(4) 0.131(2) Uani 1 1 d .
H7B H 0.2667 0.5806 0.0509 0.197 Uiso 1 1 calc R
H7C H 0.3939 0.5956 0.1270 0.197 Uiso 1 1 calc R
H7D H 0.4131 0.6479 0.0569 0.197 Uiso 1 1 calc R
C7A C 0.2561(4) 0.6645(3) 0.4067(3) 0.0612(10) Uani 1 1 d .
H7A H 0.1653 0.6518 0.4047 0.073 Uiso 1 1 calc R
C8A C 0.3566(4) 0.7479(3) 0.4868(2) 0.0503(9) Uani 1 1 d .
C9 C 0.9734(5) 0.8856(4) 0.6519(4) 0.0879(15) Uani 1 1 d .
H9A H 1.0646 0.9052 0.6897 0.132 Uiso 1 1 calc R
H9B H 0.9512 0.8233 0.5927 0.132 Uiso 1 1 calc R
H9C H 0.9111 0.8716 0.6875 0.132 Uiso 1 1 calc R
C9A C 0.3119(5) 0.8067(4) 0.5720(3) 0.0714(12) Uani 1 1 d .
C10 C 0.7136(6) 0.8895(5) 0.2358(4) 0.1041(17) Uani 1 1 d .
H10A H 0.7614 0.9007 0.1913 0.156 Uiso 1 1 calc R
H10B H 0.7399 0.8421 0.2564 0.156 Uiso 1 1 calc R
H10C H 0.7357 0.9559 0.2908 0.156 Uiso 1 1 calc R
C10A C 0.1665(7) 0.5073(4) 0.2472(4) 0.0888(16) Uani 1 1 d .
C11 C 0.6313(7) 0.7015(4) 0.7146(4) 0.117(2) Uani 1 1 d .
H11A H 0.5580 0.6348 0.6746 0.175 Uiso 1 1 calc R
H11B H 0.7019 0.6909 0.7511 0.175 Uiso 1 1 calc R
H11C H 0.6671 0.7317 0.6746 0.175 Uiso 1 1 calc R
Co1 Co 1.0000 1.0000 1.0000 0.0523(2) Uani 1 2 d S
Co2 Co 0.57848(5) 0.73457(4) 0.40002(3) 0.04824(15) Uani 1 1 d .
F1 F 0.1804(3) 0.7726(3) 0.5590(2) 0.1174(11) Uani 1 1 d .
F1B F 0.7250(4) 1.1251(3) 1.1804(3) 0.1254(13) Uani 1 1 d .
F2 F 0.3723(3) 0.8059(3) 0.65094(18) 0.1106(11) Uani 1 1 d .
F2B F 0.7686(4) 1.2693(3) 1.1694(3) 0.1321(14) Uani 1 1 d .
F3 F 0.3485(4) 0.9088(3) 0.5918(2) 0.1165(11) Uani 1 1 d .
F3B F 0.9093(4) 1.2507(3) 1.26286(19) 0.1070(10) Uani 1 1 d .
F4A F 0.2088(14) 0.4432(12) 0.1799(11) 0.130(4) Uani 0.50 1 d P
F4B F 0.9856(18) 1.2090(10) 0.8396(6) 0.148(7) Uani 0.70 1 d P
F4C F 0.926(3) 1.225(3) 0.849(2) 0.145(16) Uani 0.30 1 d P
F4D F 0.1802(17) 0.4178(8) 0.2276(17) 0.142(5) Uani 0.50 1 d P
F5A F 0.0751(19) 0.4599(13) 0.2735(7) 0.195(9) Uani 0.70 1 d P
F5B F 0.9839(15) 1.3395(9) 0.9583(8) 0.132(5) Uani 0.70 1 d P
F5C F 1.048(4) 1.3541(16) 0.9759(14) 0.115(11) Uani 0.30 1 d P
F5D F 0.048(2) 0.497(2) 0.269(3) 0.166(18) Uani 0.30 1 d P
F6A F 0.1065(15) 0.5352(13) 0.1921(10) 0.137(6) Uani 0.70 1 d P
F6B F 1.1594(13) 1.3044(10) 0.9574(8) 0.147(5) Uani 0.70 1 d P
F6C F 1.130(3) 1.257(3) 0.897(3) 0.139(11) Uani 0.30 1 d P
F6D F 0.155(5) 0.516(4) 0.170(2) 0.21(2) Uani 0.30 1 d P
F7A F 0.6673(14) 0.5709(8) 0.1145(7) 0.096(4) Uani 0.50 1 d P
F7B F 0.609(2) 0.5341(18) 0.1063(9) 0.230(12) Uani 0.50 1 d P
F8 F 0.8308(8) 0.5807(7) 0.1753(4) 0.230(3) Uani 1 1 d .
F9A F 0.623(2) 0.4326(8) 0.1290(7) 0.202(8) Uani 0.50 1 d P
F9B F 0.7342(11) 0.4590(7) 0.1539(6) 0.103(3) Uani 0.50 1 d P
F10A F 0.753(3) 0.4444(13) 0.4426(12) 0.134(8) Uani 0.50 1 d P
F10B F 0.825(3) 0.489(3) 0.464(2) 0.198(13) Uani 0.50 1 d P
F11A F 0.867(2) 0.5977(16) 0.5502(18) 0.180(8) Uani 0.50 1 d P
F11B F 0.801(3) 0.6022(18) 0.5768(10) 0.153(10) Uani 0.50 1 d P
F12A F 0.6520(17) 0.5101(12) 0.5327(10) 0.139(5) Uani 0.70 1 d P
F12B F 0.636(4) 0.453(4) 0.471(4) 0.22(2) Uani 0.30 1 d P
N1 N 0.7303(3) 0.9397(2) 0.71273(19) 0.0494(7) Uani 1 1 d .
N2 N 0.6772(3) 1.0666(2) 0.67179(18) 0.0472(7) Uani 1 1 d .
N3 N 0.3893(3) 0.9638(2) 0.19994(19) 0.0472(7) Uani 1 1 d .
O1 O 0.5723(3) 0.8451(3) 0.1900(2) 0.0747(8) Uani 1 1 d .
O1A O 0.4004(3) 0.6040(2) 0.31659(18) 0.0642(7) Uani 1 1 d .
O1B O 0.9049(3) 1.0769(2) 1.09222(18) 0.0602(7) Uani 1 1 d .
O2 O 0.8717(3) 1.0642(2) 0.55143(18) 0.0626(7) Uani 1 1 d .
O2A O 0.4821(3) 0.78212(19) 0.50160(16) 0.0536(6) Uani 1 1 d .
O2B O 1.0247(3) 1.1105(2) 0.94884(19) 0.0663(7) Uani 1 1 d .
O3 O 0.5925(3) 0.9275(2) 0.92196(18) 0.0638(7) Uani 1 1 d .
O3A O 0.6604(3) 0.6570(2) 0.46656(18) 0.0700(8) Uani 1 1 d .
O4 O 0.7523(3) 0.8711(2) 0.48517(17) 0.0624(7) Uani 1 1 d .
O4A O 0.6560(3) 0.6696(2) 0.28867(17) 0.0605(7) Uani 1 1 d .
O5 O 0.9634(3) 0.9719(2) 0.63041(19) 0.0633(7) Uani 1 1 d .
O6 O 0.8122(3) 0.9028(2) 0.89219(18) 0.0670(7) Uani 1 1 d .
O7 O 0.5811(3) 0.7732(2) 0.78061(19) 0.0675(7) Uani 1 1 d .
O8 O 0.5112(3) 0.81491(19) 0.32969(17) 0.0604(7) Uani 1 1 d .
O9 O 0.3451(3) 0.7200(2) 0.1608(2) 0.0861(10) Uani 1 1 d .
P1 P 0.82937(10) 0.96764(8) 0.57329(6) 0.0494(2) Uani 1 1 d .
P2 P 0.67309(10) 0.88937(8) 0.85108(6) 0.0499(2) Uani 1 1 d .
P3 P 0.46327(11) 0.81909(7) 0.24007(6) 0.0515(2) Uani 1 1 d .

loop_
_atom_site_aniso_label
_atom_site_aniso_U_11
_atom_site_aniso_U_22
_atom_site_aniso_U_33
_atom_site_aniso_U_23
_atom_site_aniso_U_13
_atom_site_aniso_U_12
C1 0.043(2) 0.054(2) 0.0327(16) 0.0147(15) 0.0102(14) 0.0189(17)
C1A 0.083(3) 0.052(2) 0.051(2) 0.0193(18) 0.033(2) 0.031(2)
C1B 0.044(2) 0.066(2) 0.049(2) 0.0222(19) 0.0092(17) 0.0219(19)
C2 0.045(2) 0.054(2) 0.0339(17) 0.0154(15) 0.0104(15) 0.0209(17)
C2A 0.118(4) 0.064(3) 0.061(2) 0.028(2) 0.040(3) 0.059(3)
C2B 0.067(3) 0.073(3) 0.066(3) 0.024(2) 0.024(2) 0.028(2)
C3 0.092(4) 0.068(3) 0.073(3) 0.031(2) 0.023(3) 0.020(3)
C3A 0.085(3) 0.063(2) 0.057(2) 0.031(2) 0.025(2) 0.039(2)
C3B 0.055(3) 0.064(2) 0.043(2) 0.0253(19) 0.0049(17) 0.015(2)
C4 0.098(4) 0.096(3) 0.067(3) 0.053(3) 0.042(3) 0.037(3)
C4A 0.155(7) 0.100(5) 0.072(4) 0.048(3) 0.041(4) 0.080(5)
C4B 0.102(5) 0.074(3) 0.070(3) 0.040(3) 0.029(3) 0.027(3)
C5A 0.162(7) 0.093(4) 0.083(4) 0.047(3) 0.084(4) 0.077(4)
C5B 0.073(3) 0.060(2) 0.057(2) 0.025(2) 0.015(2) 0.028(2)
C6 0.054(2) 0.0478(19) 0.0300(16) 0.0142(14) 0.0111(15) 0.0201(17)
C6A 0.076(3) 0.050(2) 0.044(2) 0.0187(18) 0.005(2) 0.016(2)
C7 0.180(7) 0.082(4) 0.080(4) -0.012(3) 0.047(4) 0.038(4)
C7A 0.051(3) 0.064(2) 0.058(2) 0.024(2) 0.0076(19) 0.017(2)
C8A 0.058(3) 0.055(2) 0.0413(19) 0.0214(17) 0.0127(18) 0.027(2)
C9 0.085(4) 0.096(3) 0.117(4) 0.061(3) 0.038(3) 0.058(3)
C9A 0.057(3) 0.092(3) 0.060(3) 0.021(2) 0.022(2) 0.037(3)
C10 0.073(4) 0.122(5) 0.118(5) 0.063(4) 0.030(3) 0.022(3)
C10A 0.093(5) 0.069(3) 0.068(3) 0.017(3) -0.003(3) 0.011(3)
C11 0.157(6) 0.069(3) 0.110(4) 0.018(3) 0.049(4) 0.046(4)
Co1 0.0543(5) 0.0766(5) 0.0480(4) 0.0380(4) 0.0215(3) 0.0370(4)
Co2 0.0650(4) 0.0507(3) 0.0349(2) 0.0177(2) 0.0203(2) 0.0286(2)
F1 0.064(2) 0.163(3) 0.088(2) 0.014(2) 0.0342(16) 0.043(2)
F1B 0.118(3) 0.094(2) 0.140(3) 0.019(2) 0.090(2) 0.024(2)
F2 0.110(3) 0.190(3) 0.0520(15) 0.0486(18) 0.0412(15) 0.083(2)
F2B 0.177(4) 0.166(3) 0.139(3) 0.085(3) 0.092(3) 0.136(3)
F3 0.133(3) 0.089(2) 0.112(2) 0.0108(18) 0.047(2) 0.062(2)
F3B 0.127(3) 0.120(2) 0.0577(16) 0.0204(16) 0.0317(17) 0.047(2)
F4A 0.149(8) 0.081(8) 0.076(7) -0.022(5) 0.002(6) 0.022(7)
F4B 0.28(2) 0.087(4) 0.046(4) 0.039(4) 0.026(8) 0.029(11)
F4C 0.120(14) 0.15(3) 0.12(2) 0.10(2) -0.050(13) -0.024(12)
F4D 0.134(11) 0.050(4) 0.159(13) -0.002(6) -0.031(9) 0.022(5)
F5A 0.209(17) 0.132(10) 0.101(6) 0.031(6) 0.008(7) -0.091(9)
F5B 0.185(12) 0.113(8) 0.154(9) 0.098(8) 0.065(8) 0.072(8)
F5C 0.20(3) 0.046(7) 0.061(7) 0.005(6) 0.055(12) 0.017(11)
F5D 0.041(9) 0.116(17) 0.20(3) -0.042(16) 0.025(11) -0.001(10)
F6A 0.105(8) 0.137(6) 0.112(9) 0.039(6) -0.036(6) 0.023(6)
F6B 0.124(7) 0.155(9) 0.152(8) 0.100(7) 0.043(7) -0.008(6)
F6C 0.15(2) 0.18(3) 0.22(3) 0.16(3) 0.14(2) 0.09(2)
F6D 0.22(4) 0.21(4) 0.068(13) 0.09(2) -0.058(17) -0.10(3)
F7A 0.183(11) 0.098(4) 0.056(5) 0.049(4) 0.073(7) 0.080(5)
F7B 0.28(2) 0.36(3) 0.035(5) 0.002(9) 0.014(8) 0.25(2)
F8 0.261(8) 0.367(10) 0.183(5) 0.155(6) 0.170(5) 0.186(7)
F9A 0.39(2) 0.065(5) 0.070(6) -0.002(4) 0.092(11) 0.006(10)
F9B 0.201(9) 0.082(6) 0.071(5) 0.028(4) 0.074(6) 0.103(7)
F10A 0.28(3) 0.103(7) 0.116(7) 0.081(6) 0.110(12) 0.136(12)
F10B 0.28(3) 0.29(3) 0.22(2) 0.19(2) 0.139(19) 0.24(3)
F11A 0.172(15) 0.153(15) 0.173(17) 0.064(15) -0.062(12) 0.070(10)
F11B 0.25(3) 0.184(16) 0.080(6) 0.066(8) 0.025(10) 0.16(2)
F12A 0.208(13) 0.193(11) 0.134(7) 0.135(8) 0.097(9) 0.126(11)
F12B 0.22(3) 0.21(3) 0.21(3) 0.18(3) -0.03(3) -0.02(2)
N1 0.054(2) 0.0595(18) 0.0412(15) 0.0229(14) 0.0174(14) 0.0284(15)
N2 0.057(2) 0.0509(16) 0.0358(14) 0.0182(13) 0.0153(13) 0.0234(15)
N3 0.0509(19) 0.0558(17) 0.0359(14) 0.0180(13) 0.0151(13) 0.0232(14)
O1 0.084(2) 0.112(2) 0.0658(17) 0.0513(17) 0.0428(16) 0.063(2)
O1A 0.078(2) 0.0517(15) 0.0500(15) 0.0116(12) 0.0191(14) 0.0208(15)
O1B 0.0622(18) 0.0824(19) 0.0576(15) 0.0389(14) 0.0292(13) 0.0400(15)
O2 0.0689(19) 0.0732(18) 0.0533(15) 0.0352(14) 0.0233(13) 0.0244(15)
O2A 0.0531(18) 0.0622(15) 0.0392(13) 0.0149(12) 0.0157(12) 0.0219(13)
O2B 0.077(2) 0.087(2) 0.0620(16) 0.0482(16) 0.0304(15) 0.0409(17)
O3 0.075(2) 0.0883(19) 0.0583(15) 0.0467(15) 0.0373(14) 0.0432(16)
O3A 0.109(2) 0.0723(18) 0.0468(15) 0.0281(14) 0.0296(15) 0.0527(18)
O4 0.0603(18) 0.0715(17) 0.0426(14) 0.0135(13) 0.0210(12) 0.0200(14)
O4A 0.092(2) 0.0598(15) 0.0489(14) 0.0272(12) 0.0362(14) 0.0428(15)
O5 0.0576(18) 0.0776(18) 0.0598(16) 0.0316(14) 0.0184(13) 0.0303(14)
O6 0.0633(19) 0.093(2) 0.0544(15) 0.0389(15) 0.0128(13) 0.0365(16)
O7 0.074(2) 0.0607(16) 0.0627(17) 0.0262(14) 0.0155(15) 0.0212(15)
O8 0.086(2) 0.0617(15) 0.0506(14) 0.0288(13) 0.0253(14) 0.0435(15)
O9 0.094(3) 0.0598(17) 0.0677(19) -0.0040(15) 0.0101(17) 0.0298(17)
P1 0.0511(6) 0.0614(6) 0.0395(5) 0.0213(4) 0.0187(4) 0.0246(5)
P2 0.0539(6) 0.0625(6) 0.0419(5) 0.0277(4) 0.0155(4) 0.0268(5)
P3 0.0680(7) 0.0522(5) 0.0380(5) 0.0163(4) 0.0188(4) 0.0312(5)

loop_
_atom_type_symbol
_atom_type_description
_atom_type_scat_dispersion_real
_atom_type_scat_dispersion_imag
_atom_type_scat_source
C C 0.0033 0.0016 'International Tables Vol C Tables 4.2.6.8 and 6.1.1.4'
H H 0.0000 0.0000 'International Tables Vol C Tables 4.2.6.8 and 6.1.1.4'
Co Co 0.3494 0.9721 'International Tables Vol C Tables 4.2.6.8 and 6.1.1.4'
F F 0.0171 0.0103 'International Tables Vol C Tables 4.2.6.8 and 6.1.1.4'
N N 0.0061 0.0033 'International Tables Vol C Tables 4.2.6.8 and 6.1.1.4'
O O 0.0106 0.0060 'International Tables Vol C Tables 4.2.6.8 and 6.1.1.4'
P P 0.1023 0.0942 'International Tables Vol C Tables 4.2.6.8 and 6.1.1.4'

loop_
_geom_angle_atom_site_label_1
_geom_angle_atom_site_label_2
_geom_angle_atom_site_label_3
_geom_angle
_geom_angle_site_symmetry_1
_geom_angle_site_symmetry_3
N2 C1 N1 125.0(3) . .
N2 C1 P1 120.0(2) . .
N1 C1 P1 114.9(2) . .
O4A C1A C2A 128.1(3) . .
O4A C1A C5A 114.1(3) . .
C2A C1A C5A 117.7(4) . .
O1B C1B C5B 127.4(4) . .
O1B C1B C2B 113.8(3) . .
C5B C1B C2B 118.7(4) . .
N1 C2 N3 125.0(3) . 2_676
N1 C2 P2 112.9(2) . .
N3 C2 P2 122.1(3) 2_676 .
C1A C2A C3A 123.5(3) . .
C1A C2A H2A 118.2 . .
C3A C2A H2A 118.2 . .
F2B C2B F1B 108.5(4) . .
F2B C2B F3B 105.8(4) . .
F1B C2B F3B 105.4(4) . .
F2B C2B C1B 114.0(4) . .
F1B C2B C1B 111.9(4) . .
F3B C2B C1B 110.8(4) . .
O2 C3 H3A 109.5 . .
O2 C3 H3B 109.5 . .
H3A C3 H3B 109.5 . .
O2 C3 H3C 109.5 . .
H3A C3 H3C 109.5 . .
H3B C3 H3C 109.5 . .
O3A C3A C2A 127.6(3) . .
O3A C3A C4A 114.5(4) . .
C2A C3A C4A 117.9(4) . .
O2B C3B C5B 129.0(4) . .
O2B C3B C4B 112.3(4) . .
C5B C3B C4B 118.6(4) . .
O3 C4 H4A 109.5 . .
O3 C4 H4B 109.5 . .
H4A C4 H4B 109.5 . .
O3 C4 H4C 109.5 . .
H4A C4 H4C 109.5 . .
H4B C4 H4C 109.5 . .
F11B C4A F10B 107.2(16) . .
F11B C4A F10A 130.2(11) . .
F10B C4A F10A 35.7(17) . .
F11B C4A F11A 39.9(12) . .
F10B C4A F11A 72.9(15) . .
F10A C4A F11A 106.0(14) . .
F11B C4A F12B 118(2) . .
F10B C4A F12B 100(2) . .
F10A C4A F12B 65(3) . .
F11A C4A F12B 144.1(13) . .
F11B C4A F12A 77.2(11) . .
F10B C4A F12A 127.4(13) . .
F10A C4A F12A 101.1(11) . .
F11A C4A F12A 114.0(12) . .
F12B C4A F12A 43(2) . .
F11B C4A C3A 112.3(9) . .
F10B C4A C3A 114.0(10) . .
F10A C4A C3A 114.1(8) . .
F11A C4A C3A 109.7(10) . .
F12B C4A C3A 105.5(12) . .
F12A C4A C3A 111.7(7) . .
F5C C4B F4B 124.6(13) . .
F5C C4B F6C 105.8(19) . .
F4B C4B F6C 71.3(16) . .
F5C C4B F6B 77.0(17) . .
F4B C4B F6B 109.6(10) . .
F6C C4B F6B 39.4(16) . .
F5C C4B F5B 28.5(19) . .
F4B C4B F5B 109.1(9) . .
F6C C4B F5B 126.9(13) . .
F6B C4B F5B 105.0(9) . .
F5C C4B F4C 105(2) . .
F4B C4B F4C 33.2(17) . .
F6C C4B F4C 102(2) . .
F6B C4B F4C 135.9(16) . .
F5B C4B F4C 80.9(16) . .
F5C C4B C3B 117.7(11) . .
F4B C4B C3B 111.9(7) . .
F6C C4B C3B 115.9(10) . .
F6B C4B C3B 108.4(6) . .
F5B C4B C3B 112.6(7) . .
F4C C4B C3B 109.1(16) . .
F7A C5A F7B 30.8(13) . .
F7A C5A F9B 126.8(7) . .
F7B C5A F9B 119.4(10) . .
F7A C5A F9A 107.2(10) . .
F7B C5A F9A 81.5(13) . .
F9B C5A F9A 49.7(8) . .
F7A C5A F8 88.1(7) . .
F7B C5A F8 117.1(12) . .
F9B C5A F8 78.6(7) . .
F9A C5A F8 125.2(10) . .
F7A C5A C1A 118.0(6) . .
F7B C5A C1A 114.7(9) . .
F9B C5A C1A 115.1(6) . .
F9A C5A C1A 111.1(6) . .
F8 C5A C1A 106.1(6) . .
C3B C5B C1B 124.0(4) . .
C3B C5B H5B 118.0 . .
C1B C5B H5B 118.0 . .
N2 C6 N3 126.0(3) 2_676 .
N2 C6 P3 116.6(2) 2_676 .
N3 C6 P3 117.4(2) . .
O1A C6A C7A 129.0(4) . .
O1A C6A C10A 115.6(4) . .
C7A C6A C10A 115.4(5) . .
O9 C7 H7B 109.5 . .
O9 C7 H7C 109.5 . .
H7B C7 H7C 109.5 . .
O9 C7 H7D 109.5 . .
H7B C7 H7D 109.5 . .
H7C C7 H7D 109.5 . .
C8A C7A C6A 121.5(4) . .
C8A C7A H7A 119.3 . .
C6A C7A H7A 119.3 . .
O2A C8A C7A 129.5(4) . .
O2A C8A C9A 113.2(3) . .
C7A C8A C9A 117.3(4) . .
O5 C9 H9A 109.5 . .
O5 C9 H9B 109.5 . .
H9A C9 H9B 109.5 . .
O5 C9 H9C 109.5 . .
H9A C9 H9C 109.5 . .
H9B C9 H9C 109.5 . .
F1 C9A F2 108.7(4) . .
F1 C9A F3 105.5(4) . .
F2 C9A F3 105.2(4) . .
F1 C9A C8A 114.8(4) . .
F2 C9A C8A 111.5(3) . .
F3 C9A C8A 110.5(4) . .
O1 C10 H10A 109.5 . .
O1 C10 H10B 109.5 . .
H10A C10 H10B 109.5 . .
O1 C10 H10C 109.5 . .
H10A C10 H10C 109.5 . .
H10B C10 H10C 109.5 . .
F6D C10A F5A 128(2) . .
F6D C10A F6A 34(3) . .
F5A C10A F6A 105.0(11) . .
F6D C10A F4D 105(3) . .
F5A C10A F4D 76.3(10) . .
F6A C10A F4D 128.9(11) . .
F6D C10A F5D 109(2) . .
F5A C10A F5D 31.2(16) . .
F6A C10A F5D 78(2) . .
F4D C10A F5D 105.7(14) . .
F6D C10A F4A 64(3) . .
F5A C10A F4A 114.6(10) . .
F6A C10A F4A 96.0(10) . .
F4D C10A F4A 44.5(8) . .
F5D C10A F4A 134.4(11) . .
F6D C10A C6A 111.8(16) . .
F5A C10A C6A 115.7(6) . .
F6A C10A C6A 113.0(8) . .
F4D C10A C6A 111.5(7) . .
F5D C10A C6A 113.1(12) . .
F4A C10A C6A 110.7(7) . .
O7 C11 H11A 109.5 . .
O7 C11 H11B 109.5 . .
H11A C11 H11B 109.5 . .
O7 C11 H11C 109.5 . .
H11A C11 H11C 109.5 . .
H11B C11 H11C 109.5 . .
O2B Co1 O2B 180.00 2_777 .
O2B Co1 O1B 90.86(10) 2_777 .
O2B Co1 O1B 89.14(10) . .
O2B Co1 O1B 89.14(10) 2_777 2_777
O2B Co1 O1B 90.86(11) . 2_777
O1B Co1 O1B 180.00 . 2_777
O2B Co1 O6 89.30(11) 2_777 .
O2B Co1 O6 90.70(11) . .
O1B Co1 O6 91.18(11) . .
O1B Co1 O6 88.82(11) 2_777 .
O2B Co1 O6 90.70(11) 2_777 2_777
O2B Co1 O6 89.30(11) . 2_777
O1B Co1 O6 88.82(11) . 2_777
O1B Co1 O6 91.18(11) 2_777 2_777
O6 Co1 O6 180.00 . 2_777
O2A Co2 O4A 173.11(11) . .
O2A Co2 O1A 88.28(11) . .
O4A Co2 O1A 84.91(12) . .
O2A Co2 O3A 92.51(10) . .
O4A Co2 O3A 86.95(10) . .
O1A Co2 O3A 94.07(12) . .
O2A Co2 O8 91.58(10) . .
O4A Co2 O8 89.29(9) . .
O1A Co2 O8 88.62(11) . .
O3A Co2 O8 175.17(12) . .
O2A Co2 O4 89.82(10) . .
O4A Co2 O4 97.02(11) . .
O1A Co2 O4 177.14(11) . .
O3A Co2 O4 88.15(12) . .
O8 Co2 O4 89.29(11) . .
F4D F4A C10A 64.3(11) . .
F4D F4A F6D 114(3) . .
C10A F4A F6D 54.2(17) . .
F4C F4B C4B 81(3) . .
F4C F4B F6C 131(3) . .
C4B F4B F6C 55.0(10) . .
F4B F4C C4B 66(2) . .
F4B F4C F5B 109(3) . .
C4B F4C F5B 48.9(10) . .
F4A F4D C10A 71.2(12) . .
F4A F4D F5A 115.3(16) . .
C10A F4D F5A 50.8(7) . .
F5D F5A C10A 82(3) . .
F5D F5A F4D 131(4) . .
C10A F5A F4D 52.9(7) . .
F5C F5B C4B 67(3) . .
F5C F5B F4C 110(3) . .
C4B F5B F4C 50.2(10) . .
F5B F5C C4B 85(3) . .
F5B F5C F6B 137(3) . .
C4B F5C F6B 53.3(11) . .
F5A F5D C10A 67(2) . .
F5A F5D F6A 109(4) . .
C10A F5D F6A 48.3(14) . .
F6D F6A C10A 73(3) . .
F6D F6A F5D 121(3) . .
C10A F6A F5D 53.3(10) . .
F6C F6B C4B 69(2) . .
F6C F6B F5C 107(2) . .
C4B F6B F5C 49.7(11) . .
F6B F6C C4B 71.2(19) . .
F6B F6C F4B 123(3) . .
C4B F6C F4B 53.7(11) . .
F6A F6D C10A 73(3) . .
F6A F6D F4A 130(4) . .
C10A F6D F4A 61.5(16) . .
F7B F7A C5A 78.3(18) . .
F7A F7B C5A 71(2) . .
F7A F7B F9A 115(3) . .
C5A F7B F9A 51.5(9) . .
C5A F8 F9B 47.8(4) . .
F9B F9A C5A 61.2(8) . .
F9B F9A F7B 99.8(12) . .
C5A F9A F7B 47.0(8) . .
F9A F9B C5A 69.1(8) . .
F9A F9B F8 119.7(10) . .
C5A F9B F8 53.5(5) . .
F10B F10A C4A 70(2) . .
F10B F10A F12B 126(3) . .
C4A F10A F12B 58.3(16) . .
F10A F10B C4A 74(3) . .
F10A F10B F11A 125(3) . .
C4A F10B F11A 55.2(11) . .
F11B F11A C4A 66(2) . .
F11B F11A F10B 111(3) . .
C4A F11A F10B 51.9(12) . .
F11A F11B C4A 73.8(19) . .
F11A F11B F12A 123(3) . .
C4A F11B F12A 53.3(11) . .
F12B F12A C4A 68(2) . .
F12B F12A F11B 116(3) . .
C4A F12A F11B 49.5(7) . .
F12A F12B C4A 69(2) . .
F12A F12B F10A 116(3) . .
C4A F12B F10A 56.7(17) . .
C2 N1 C1 115.4(3) . .
C1 N2 C6 114.4(3) . 2_676
C6 N3 C2 114.2(3) . 2_676
C10 O1 P3 124.2(3) . .
C6A O1A Co2 123.8(3) . .
C1B O1B Co1 125.5(2) . .
C3 O2 P1 124.7(2) . .
C8A O2A Co2 124.6(2) . .
C3B O2B Co1 124.8(3) . .
C4 O3 P2 120.4(3) . .
C3A O3A Co2 125.6(2) . .
P1 O4 Co2 152.19(17) . .
C1A O4A Co2 124.7(2) . .
C9 O5 P1 122.8(3) . .
P2 O6 Co1 147.75(18) . .
C11 O7 P2 122.1(3) . .
P3 O8 Co2 148.76(16) . .
C7 O9 P3 126.8(4) . .
O4 P1 O5 116.22(16) . .
O4 P1 O2 110.83(15) . .
O5 P1 O2 104.74(16) . .
O4 P1 C1 112.85(16) . .
O5 P1 C1 104.01(15) . .
O2 P1 C1 107.47(15) . .
O6 P2 O3 117.43(16) . .
O6 P2 O7 113.51(17) . .
O3 P2 O7 104.92(17) . .
O6 P2 C2 110.67(17) . .
O3 P2 C2 103.37(14) . .
O7 P2 C2 105.87(15) . .
O8 P3 O9 116.54(18) . .
O8 P3 O1 115.69(17) . .
O9 P3 O1 105.40(19) . .
O8 P3 C6 110.82(14) . .
O9 P3 C6 100.10(17) . .
O1 P3 C6 106.78(16) . .

loop_
_geom_bond_atom_site_label_1
_geom_bond_atom_site_label_2
_geom_bond_distance
_geom_bond_site_symmetry_2
C1 N2 1.330(4) .
C1 N1 1.338(4) .
C1 P1 1.828(3) .
C1A O4A 1.251(4) .
C1A C2A 1.374(5) .
C1A C5A 1.516(6) .
C1B O1B 1.251(4) .
C1B C5B 1.379(5) .
C1B C2B 1.517(6) .
C2 N1 1.332(4) .
C2 N3 1.338(4) 2_676
C2 P2 1.821(3) .
C2A C3A 1.385(5) .
C2A H2A 0.9300 .
C2B F2B 1.303(5) .
C2B F1B 1.307(5) .
C2B F3B 1.311(5) .
C3 O2 1.438(5) .
C3 H3A 0.9600 .
C3 H3B 0.9600 .
C3 H3C 0.9600 .
C3A O3A 1.244(4) .
C3A C4A 1.522(6) .
C3B O2B 1.251(5) .
C3B C5B 1.377(6) .
C3B C4B 1.523(6) .
C4 O3 1.453(4) .
C4 H4A 0.9600 .
C4 H4B 0.9600 .
C4 H4C 0.9600 .
C4A F11B 1.256(19) .
C4A F10B 1.26(2) .
C4A F10A 1.297(14) .
C4A F11A 1.32(2) .
C4A F12B 1.32(3) .
C4A F12A 1.323(13) .
C4B F5C 1.23(2) .
C4B F4B 1.259(10) .
C4B F6C 1.28(2) .
C4B F6B 1.294(13) .
C4B F5B 1.334(13) .
C4B F4C 1.36(2) .
C5A F7A 1.212(11) .
C5A F7B 1.256(16) .
C5A F9B 1.261(8) .
C5A F9A 1.345(11) .
C5A F8 1.369(9) .
C5B H5B 0.9300 .
C6 N2 1.337(4) 2_676
C6 N3 1.338(4) .
C6 P3 1.822(3) .
C6A O1A 1.229(5) .
C6A C7A 1.404(6) .
C6A C10A 1.528(6) .
C7 O9 1.402(6) .
C7 H7B 0.9600 .
C7 H7C 0.9600 .
C7 H7D 0.9600 .
C7A C8A 1.383(5) .
C7A H7A 0.9300 .
C8A O2A 1.245(4) .
C8A C9A 1.518(5) .
C9 O5 1.456(5) .
C9 H9A 0.9600 .
C9 H9B 0.9600 .
C9 H9C 0.9600 .
C9A F1 1.308(5) .
C9A F2 1.309(5) .
C9A F3 1.335(5) .
C10 O1 1.409(6) .
C10 H10A 0.9600 .
C10 H10B 0.9600 .
C10 H10C 0.9600 .
C10A F6D 1.25(2) .
C10A F5A 1.253(13) .
C10A F6A 1.253(11) .
C10A F4D 1.290(11) .
C10A F5D 1.35(2) .
C10A F4A 1.355(13) .
C11 O7 1.460(6) .
C11 H11A 0.9600 .
C11 H11B 0.9600 .
C11 H11C 0.9600 .
Co1 O2B 2.040(2) 2_777
Co1 O2B 2.040(2) .
Co1 O1B 2.063(2) .
Co1 O1B 2.063(3) 2_777
Co1 O6 2.109(3) .
Co1 O6 2.109(3) 2_777
Co2 O2A 2.036(2) .
Co2 O4A 2.065(2) .
Co2 O1A 2.076(3) .
Co2 O3A 2.081(2) .
Co2 O8 2.084(2) .
Co2 O4 2.094(3) .
F4A F4D 1.003(15) .
F4A F6D 1.39(5) .
F4B F4C 0.75(4) .
F4B F6C 1.48(3) .
F4C F5B 1.75(3) .
F4D F5A 1.570(18) .
F5A F5D 0.71(3) .
F5B F5C 0.64(4) .
F5C F6B 1.57(3) .
F5D F6A 1.65(4) .
F6A F6D 0.73(7) .
F6B F6C 0.87(3) .
F7A F7B 0.66(3) .
F7B F9A 1.70(2) .
F8 F9B 1.669(12) .
F9A F9B 1.098(17) .
F10A F10B 0.79(4) .
F10A F12B 1.41(5) .
F10B F11A 1.53(3) .
F11A F11B 0.88(3) .
F11B F12A 1.61(3) .
F12A F12B 0.97(5) .
N2 C6 1.337(4) 2_676
N3 C2 1.338(4) 2_676
O1 P3 1.542(3) .
O2 P1 1.546(3) .
O3 P2 1.543(3) .
O4 P1 1.452(3) .
O5 P1 1.541(3) .
O6 P2 1.455(3) .
O7 P2 1.549(3) .
O8 P3 1.448(2) .
O9 P3 1.542(3) .
